data_7707570
loop_
_publ_author_name
'Chapple, Peter M.'
'Hamdoun, Ghanem'
'Roisnel, Thierry'
'Carpentier, Jean-Fran\,cois'
'Oulyadi, Hassan'
'Sarazin, Yann'

_publ_section_title
;
 Bis(imino)carbazolate lead(II) fluoride and related halides.
;
_journal_issue 26
_journal_name_full 'Dalton transactions (Cambridge, England : 2003)'
_journal_page_first 9021
_journal_page_last 9025
_journal_paper_doi 10.1039/d1dt01615f
_journal_volume 50
_journal_year 2021
_chemical_compound_source 'synthesis as described'
_chemical_formula_moiety 'C46 H58 I N3 Pb'
_chemical_formula_sum 'C46 H58 I N3 Pb'
_chemical_formula_weight 987.04
_space_group_crystal_system monoclinic
_space_group_IT_number 14
_space_group_name_Hall '-P 2ybc'
_space_group_name_H-M_alt 'P 1 21/c 1'
_atom_sites_solution_hydrogens geom
_atom_sites_solution_primary dual
_atom_sites_solution_secondary difmap
_audit_update_record
;
2021-04-26 deposited with the CCDC.	2021-06-04 downloaded from the CCDC.
;
_cell_angle_alpha 90
_cell_angle_beta 92.876(4)
_cell_angle_gamma 90
_cell_formula_units_Z 4
_cell_length_a 13.3032(15)
_cell_length_b 14.2322(17)
_cell_length_c 24.133(2)
_cell_measurement_reflns_used 9994
_cell_measurement_temperature 150(2)
_cell_measurement_theta_max 27.5072
_cell_measurement_theta_min 2.6448
_cell_measurement_wavelength 0.71073
_cell_volume 4563.4(8)
_computing_cell_refinement 'APEX3 (Bruker, 2015)'
_computing_data_collection 'Bruker APEX3 (Bruker, 2015)'
_computing_data_reduction 'SAINT (Bruker, 2014)'
_computing_molecular_graphics
;
   'SXGRAPH (L. Farrugia, 1999), Mercury (CSD, 2016)'
;
_computing_publication_material 'CRYSCALC (T. Roisnel, local program, 2020)'
_computing_structure_refinement 'SHELXL-2018_3 (Sheldrick, 2018)'
_computing_structure_solution 'SHELXT (G. Sheldrick, 2015)'
_diffrn_ambient_temperature 150(2)
_diffrn_detector '(CMOS) PHOTON 100'
_diffrn_detector_area_resol_mean 10.4167
_diffrn_measured_fraction_theta_full 0.995
_diffrn_measured_fraction_theta_max 0.994
_diffrn_measurement_device_type 'D8 VENTURE Bruker AXS'
_diffrn_measurement_method 'rotation images'
_diffrn_orient_matrix_UB_11 0.0429369
_diffrn_orient_matrix_UB_12 0.0535475
_diffrn_orient_matrix_UB_13 -0.0115007
_diffrn_orient_matrix_UB_21 0.0560580
_diffrn_orient_matrix_UB_22 -0.0226901
_diffrn_orient_matrix_UB_23 0.0257468
_diffrn_orient_matrix_UB_31 0.0260510
_diffrn_orient_matrix_UB_32 -0.0394304
_diffrn_orient_matrix_UB_33 -0.0304342
_diffrn_radiation_monochromator 'multilayer monochromator'
_diffrn_radiation_probe x-ray
_diffrn_radiation_source 'Incoatec microfocus sealed tube'
_diffrn_radiation_type MoK\a
_diffrn_radiation_wavelength 0.71073
_diffrn_reflns_av_R_equivalents 0.0418
_diffrn_reflns_av_unetI/netI 0.0387
_diffrn_reflns_limit_h_max 17
_diffrn_reflns_limit_h_min -17
_diffrn_reflns_limit_k_max 18
_diffrn_reflns_limit_k_min -16
_diffrn_reflns_limit_l_max 31
_diffrn_reflns_limit_l_min -30
_diffrn_reflns_number 38971
_diffrn_reflns_theta_full 25.242
_diffrn_reflns_theta_max 27.482
_diffrn_reflns_theta_min 2.911
_diffrn_source_current 1.0
_diffrn_source_power 50.0
_diffrn_source_voltage 50.0
_exptl_absorpt_coefficient_mu 4.405
_exptl_absorpt_correction_T_max 0.589
_exptl_absorpt_correction_T_min 0.360
_exptl_absorpt_correction_type multi-scan
_exptl_absorpt_process_details
;
  [Sheldrick, G.M. (2014). SADABS Bruker AXS Inc., Madison, Wisconsin, USA]
;
_exptl_crystal_colour yellow
_exptl_crystal_density_diffrn 1.437
_exptl_crystal_description prism
_exptl_crystal_F_000 1960
_exptl_crystal_size_max 0.510
_exptl_crystal_size_mid 0.170
_exptl_crystal_size_min 0.120
_refine_diff_density_max 0.947
_refine_diff_density_min -1.356
_refine_diff_density_rms 0.123
_refine_ls_extinction_method none
_refine_ls_goodness_of_fit_ref 0.984
_refine_ls_hydrogen_treatment constr
_refine_ls_matrix_type full
_refine_ls_number_parameters 462
_refine_ls_number_reflns 10410
_refine_ls_number_restraints 0
_refine_ls_restrained_S_all 0.984
_refine_ls_R_factor_all 0.0347
_refine_ls_R_factor_gt 0.0289
_refine_ls_shift/su_max 0.011
_refine_ls_shift/su_mean 0.000
_refine_ls_structure_factor_coef Fsqd
_refine_ls_weighting_details 'w=1/[\s^2^(Fo^2^)+(0.0153P)^2^+15.3444P] where P=(Fo^2^+2Fc^2^)/3'
_refine_ls_weighting_scheme calc
_refine_ls_wR_factor_gt 0.0641
_refine_ls_wR_factor_ref 0.0668
_reflns_number_gt 9240
_reflns_number_total 10410
_reflns_threshold_expression >2sigma(I)
_cod_data_source_file d1dt01615f2.cif
_cod_data_source_block 1
_cod_depositor_comments 'Adding full bibliography for 7707569--7707575.cif.'
_cod_original_cell_volume 4563.4(9)
_cod_original_sg_symbol_H-M 'P 21/c'
_cod_database_code 7707570

loop_
_space_group_symop_operation_xyz
'x, y, z'
'-x, y+1/2, -z+1/2'
'-x, -y, -z'
'x, -y-1/2, z-1/2'

loop_
_atom_site_label
_atom_site_type_symbol
_atom_site_fract_x
_atom_site_fract_y
_atom_site_fract_z
_atom_site_U_iso_or_equiv
_atom_site_adp_type
_atom_site_occupancy
_atom_site_site_symmetry_order
_atom_site_calc_flag
_atom_site_refinement_flags_posn
_atom_site_refinement_flags_adp
_atom_site_refinement_flags_occupancy
_atom_site_disorder_assembly
_atom_site_disorder_group
Pb1 Pb 0.52994(2) 0.68834(2) 0.19920(2) 0.01587(4) Uani 1 1 d . . . . .
I1 I 0.50739(2) 0.89032(2) 0.22179(2) 0.03369(7) Uani 1 1 d . . . . .
N1 N 0.46955(19) 0.65867(18) 0.28484(10) 0.0110(5) Uani 1 1 d . . . . .
N11 N 0.3454(2) 0.66113(19) 0.17355(10) 0.0132(5) Uani 1 1 d . . . . .
C12 C 0.3331(2) 0.6572(2) 0.11396(12) 0.0143(6) Uani 1 1 d . . . . .
C13 C 0.3662(3) 0.5754(2) 0.08773(13) 0.0194(7) Uani 1 1 d . . . . .
C14 C 0.3665(3) 0.5750(3) 0.02972(14) 0.0270(8) Uani 1 1 d . . . . .
H14 H 0.388867 0.520693 0.011056 0.032 Uiso 1 1 calc R U . . .
C15 C 0.3345(3) 0.6529(3) -0.00080(14) 0.0299(9) Uani 1 1 d . . . . .
H15 H 0.336068 0.652050 -0.040108 0.036 Uiso 1 1 calc R U . . .
C16 C 0.3002(3) 0.7317(3) 0.02578(14) 0.0245(7) Uani 1 1 d . . . . .
H16 H 0.276565 0.783816 0.004217 0.029 Uiso 1 1 calc R U . . .
C17 C 0.2994(3) 0.7369(2) 0.08377(13) 0.0181(7) Uani 1 1 d . . . . .
C18 C 0.3941(3) 0.4882(3) 0.12133(15) 0.0270(8) Uani 1 1 d . . . . .
H18 H 0.418986 0.509495 0.159060 0.032 Uiso 1 1 calc R U . . .
C19 C 0.3004(4) 0.4281(3) 0.1286(2) 0.0507(13) Uani 1 1 d . . . . .
H19A H 0.248497 0.466180 0.145313 0.076 Uiso 1 1 calc R U . . .
H19B H 0.317715 0.374643 0.152797 0.076 Uiso 1 1 calc R U . . .
H19C H 0.274806 0.405053 0.092299 0.076 Uiso 1 1 calc R U . . .
C20 C 0.4768(4) 0.4293(4) 0.0975(2) 0.0479(12) Uani 1 1 d . . . . .
H20A H 0.452516 0.402659 0.061873 0.072 Uiso 1 1 calc R U . . .
H20B H 0.495388 0.378312 0.123343 0.072 Uiso 1 1 calc R U . . .
H20C H 0.535693 0.468879 0.092018 0.072 Uiso 1 1 calc R U . . .
C21 C 0.2617(3) 0.8249(2) 0.11101(14) 0.0220(7) Uani 1 1 d . . . . .
H21 H 0.280744 0.820993 0.151559 0.026 Uiso 1 1 calc R U . . .
C22 C 0.3075(4) 0.9151(3) 0.0886(2) 0.0408(11) Uani 1 1 d . . . . .
H22A H 0.381090 0.911699 0.093038 0.061 Uiso 1 1 calc R U . . .
H22B H 0.283451 0.969202 0.109252 0.061 Uiso 1 1 calc R U . . .
H22C H 0.287430 0.922049 0.049200 0.061 Uiso 1 1 calc R U . . .
C23 C 0.1467(3) 0.8295(3) 0.1044(2) 0.0402(10) Uani 1 1 d . . . . .
H23A H 0.126114 0.833998 0.064935 0.060 Uiso 1 1 calc R U . . .
H23B H 0.122665 0.884860 0.123952 0.060 Uiso 1 1 calc R U . . .
H23C H 0.117847 0.772682 0.120107 0.060 Uiso 1 1 calc R U . . .
C24 C 0.2707(2) 0.6525(2) 0.20438(12) 0.0142(6) Uani 1 1 d . . . . .
H24 H 0.205642 0.645572 0.186769 0.017 Uiso 1 1 calc R U . . .
C25 C 0.2788(2) 0.6525(2) 0.26467(12) 0.0130(6) Uani 1 1 d . . . . .
C26 C 0.1868(2) 0.6474(2) 0.29101(13) 0.0148(6) Uani 1 1 d . . . . .
H26 H 0.126317 0.647072 0.268346 0.018 Uiso 1 1 calc R U . . .
C27 C 0.1792(2) 0.6428(2) 0.34841(12) 0.0138(6) Uani 1 1 d . . . . .
C28 C 0.2689(2) 0.6453(2) 0.38105(12) 0.0138(6) Uani 1 1 d . . . . .
H28 H 0.266631 0.642470 0.420294 0.017 Uiso 1 1 calc R U . . .
C29 C 0.3616(2) 0.6518(2) 0.35693(12) 0.0119(6) Uani 1 1 d . . . . .
C30 C 0.3689(2) 0.6547(2) 0.29813(12) 0.0104(5) Uani 1 1 d . . . . .
C31A C 0.0766(3) 0.6381(3) 0.37526(15) 0.0255(6) Uani 0.5 1 d . . P A 1
C32A C 0.0002(7) 0.5783(6) 0.3384(4) 0.0255(6) Uani 0.5 1 d . . P A 1
H32A H -0.004523 0.604059 0.300659 0.038 Uiso 0.5 1 calc R U P A 1
H32B H 0.023514 0.513055 0.337195 0.038 Uiso 0.5 1 calc R U P A 1
H32C H -0.066232 0.580406 0.354167 0.038 Uiso 0.5 1 calc R U P A 1
C33A C 0.0810(6) 0.5966(6) 0.4316(3) 0.0255(6) Uani 0.5 1 d . . P A 1
H33A H 0.013378 0.595905 0.445981 0.038 Uiso 0.5 1 calc R U P A 1
H33B H 0.106633 0.532126 0.429940 0.038 Uiso 0.5 1 calc R U P A 1
H33C H 0.125894 0.634164 0.456237 0.038 Uiso 0.5 1 calc R U P A 1
C34A C 0.0341(6) 0.7403(6) 0.3773(3) 0.0255(6) Uani 0.5 1 d . . P A 1
H34A H 0.031359 0.767327 0.339922 0.038 Uiso 0.5 1 calc R U P A 1
H34B H -0.033779 0.738902 0.391322 0.038 Uiso 0.5 1 calc R U P A 1
H34C H 0.078023 0.778723 0.401977 0.038 Uiso 0.5 1 calc R U P A 1
C31B C 0.0766(3) 0.6381(3) 0.37526(15) 0.0255(6) Uani 0.5 1 d . . P A 2
C32B C -0.0074(7) 0.6072(6) 0.3357(4) 0.0255(6) Uani 0.5 1 d . . P A 2
H32D H 0.009109 0.545929 0.319992 0.038 Uiso 0.5 1 calc R U P A 2
H32E H -0.069742 0.602193 0.355386 0.038 Uiso 0.5 1 calc R U P A 2
H32F H -0.016309 0.653390 0.305673 0.038 Uiso 0.5 1 calc R U P A 2
C33B C 0.0854(6) 0.5622(6) 0.4245(3) 0.0255(6) Uani 0.5 1 d . . P A 2
H33D H 0.139848 0.580374 0.451228 0.038 Uiso 0.5 1 calc R U P A 2
H33E H 0.021794 0.559561 0.443220 0.038 Uiso 0.5 1 calc R U P A 2
H33F H 0.100052 0.500228 0.409097 0.038 Uiso 0.5 1 calc R U P A 2
C34B C 0.0530(6) 0.7336(6) 0.4004(3) 0.0255(6) Uani 0.5 1 d . . P A 2
H34D H 0.108681 0.752596 0.426137 0.038 Uiso 0.5 1 calc R U P A 2
H34E H 0.044380 0.780411 0.370737 0.038 Uiso 0.5 1 calc R U P A 2
H34F H -0.009053 0.729215 0.420450 0.038 Uiso 0.5 1 calc R U P A 2
N41 N 0.6961(2) 0.66133(19) 0.25392(11) 0.0146(5) Uani 1 1 d . . . . .
C42 C 0.7858(2) 0.6567(2) 0.22252(13) 0.0159(6) Uani 1 1 d . . . . .
C43 C 0.8426(2) 0.7380(3) 0.21457(13) 0.0188(7) Uani 1 1 d . . . . .
C44 C 0.9310(3) 0.7284(3) 0.18599(16) 0.0270(8) Uani 1 1 d . . . . .
H44 H 0.972024 0.782054 0.180837 0.032 Uiso 1 1 calc R U . . .
C45 C 0.9600(3) 0.6429(3) 0.16513(17) 0.0314(9) Uani 1 1 d . . . . .
H45 H 1.021024 0.637999 0.146493 0.038 Uiso 1 1 calc R U . . .
C46 C 0.8999(3) 0.5638(3) 0.17138(16) 0.0272(8) Uani 1 1 d . . . . .
H46 H 0.919518 0.505426 0.156144 0.033 Uiso 1 1 calc R U . . .
C47 C 0.8113(3) 0.5693(3) 0.19974(14) 0.0204(7) Uani 1 1 d . . . . .
C48 C 0.8095(3) 0.8354(3) 0.23180(15) 0.0215(7) Uani 1 1 d . . . . .
H48 H 0.747707 0.828172 0.253349 0.026 Uiso 1 1 calc R U . . .
C49 C 0.7810(3) 0.8937(3) 0.17972(17) 0.0341(9) Uani 1 1 d . . . . .
H49A H 0.840309 0.901389 0.157611 0.051 Uiso 1 1 calc R U . . .
H49B H 0.756773 0.955613 0.190792 0.051 Uiso 1 1 calc R U . . .
H49C H 0.727910 0.861307 0.157562 0.051 Uiso 1 1 calc R U . . .
C50 C 0.8879(3) 0.8874(3) 0.26837(19) 0.0387(10) Uani 1 1 d . . . . .
H50A H 0.901513 0.851997 0.302772 0.058 Uiso 1 1 calc R U . . .
H50B H 0.862473 0.949938 0.277213 0.058 Uiso 1 1 calc R U . . .
H50C H 0.950192 0.893588 0.248642 0.058 Uiso 1 1 calc R U . . .
C51 C 0.7486(3) 0.4822(3) 0.20747(15) 0.0240(7) Uani 1 1 d . . . . .
H51 H 0.679413 0.502977 0.216384 0.029 Uiso 1 1 calc R U . . .
C52 C 0.7907(4) 0.4241(4) 0.2560(2) 0.0466(12) Uani 1 1 d . . . . .
H52A H 0.858603 0.402615 0.248386 0.070 Uiso 1 1 calc R U . . .
H52B H 0.747171 0.369641 0.261291 0.070 Uiso 1 1 calc R U . . .
H52C H 0.793531 0.462662 0.289713 0.070 Uiso 1 1 calc R U . . .
C53 C 0.7386(4) 0.4206(4) 0.1553(2) 0.0486(12) Uani 1 1 d . . . . .
H53A H 0.716282 0.459342 0.123468 0.073 Uiso 1 1 calc R U . . .
H53B H 0.689203 0.370853 0.160823 0.073 Uiso 1 1 calc R U . . .
H53C H 0.803985 0.392403 0.148423 0.073 Uiso 1 1 calc R U . . .
C54 C 0.7094(2) 0.6637(2) 0.30669(13) 0.0144(6) Uani 1 1 d . . . . .
H54 H 0.776968 0.665066 0.321339 0.017 Uiso 1 1 calc R U . . .
C55 C 0.6309(2) 0.6644(2) 0.34646(12) 0.0126(6) Uani 1 1 d . . . . .
C56 C 0.6664(2) 0.6658(2) 0.40258(13) 0.0156(6) Uani 1 1 d . . . . .
H56 H 0.737068 0.669432 0.410200 0.019 Uiso 1 1 calc R U . . .
C57 C 0.6045(2) 0.6623(2) 0.44769(13) 0.0146(6) Uani 1 1 d . . . . .
C58 C 0.5010(2) 0.6574(2) 0.43539(13) 0.0153(6) Uani 1 1 d . . . . .
H58 H 0.456141 0.655097 0.464768 0.018 Uiso 1 1 calc R U . . .
C59 C 0.4625(2) 0.6558(2) 0.38062(12) 0.0125(6) Uani 1 1 d . . . . .
C60 C 0.5260(2) 0.6598(2) 0.33486(12) 0.0115(6) Uani 1 1 d . . . . .
C61 C 0.6465(3) 0.6630(3) 0.50821(13) 0.0201(7) Uani 1 1 d . . . . .
C62 C 0.6079(3) 0.5759(3) 0.53832(15) 0.0339(9) Uani 1 1 d . . . . .
H62A H 0.534203 0.577402 0.537694 0.051 Uiso 1 1 calc R U . . .
H62B H 0.634901 0.575949 0.576856 0.051 Uiso 1 1 calc R U . . .
H62C H 0.629996 0.519014 0.519599 0.051 Uiso 1 1 calc R U . . .
C63 C 0.6125(4) 0.7521(3) 0.53684(17) 0.0405(11) Uani 1 1 d . . . . .
H63A H 0.640681 0.807060 0.518744 0.061 Uiso 1 1 calc R U . . .
H63B H 0.636016 0.750777 0.575967 0.061 Uiso 1 1 calc R U . . .
H63C H 0.538818 0.755693 0.534222 0.061 Uiso 1 1 calc R U . . .
C64 C 0.7615(3) 0.6587(4) 0.51232(16) 0.0395(11) Uani 1 1 d . . . . .
H64A H 0.784246 0.601682 0.493972 0.059 Uiso 1 1 calc R U . . .
H64B H 0.785084 0.657814 0.551454 0.059 Uiso 1 1 calc R U . . .
H64C H 0.788987 0.714039 0.494173 0.059 Uiso 1 1 calc R U . . .

loop_
_atom_site_aniso_label
_atom_site_aniso_U_11
_atom_site_aniso_U_22
_atom_site_aniso_U_33
_atom_site_aniso_U_23
_atom_site_aniso_U_13
_atom_site_aniso_U_12
Pb1 0.01299(6) 0.02632(7) 0.00853(6) 0.00249(5) 0.00279(4) 0.00011(5)
I1 0.02810(13) 0.02286(13) 0.04960(16) 0.00705(11) -0.00313(11) -0.00194(10)
N1 0.0109(12) 0.0136(12) 0.0088(11) 0.0000(9) 0.0031(9) 0.0006(10)
N11 0.0189(13) 0.0138(13) 0.0072(11) 0.0009(9) 0.0025(10) 0.0004(10)
C12 0.0143(14) 0.0189(16) 0.0095(13) 0.0002(12) 0.0001(11) -0.0023(12)
C13 0.0238(17) 0.0212(17) 0.0133(15) -0.0031(13) 0.0012(13) 0.0006(14)
C14 0.037(2) 0.031(2) 0.0134(16) -0.0052(14) 0.0040(14) -0.0006(16)
C15 0.038(2) 0.044(2) 0.0086(15) -0.0009(15) 0.0032(14) -0.0007(18)
C16 0.0305(19) 0.030(2) 0.0132(15) 0.0065(14) 0.0000(13) 0.0016(16)
C17 0.0192(16) 0.0208(17) 0.0144(15) 0.0055(13) 0.0017(12) -0.0037(13)
C18 0.043(2) 0.0213(18) 0.0171(16) -0.0009(14) 0.0039(15) 0.0080(16)
C19 0.059(3) 0.031(2) 0.064(3) 0.016(2) 0.018(3) -0.005(2)
C20 0.060(3) 0.043(3) 0.042(3) 0.004(2) 0.013(2) 0.023(2)
C21 0.0305(19) 0.0187(17) 0.0170(16) 0.0046(13) 0.0026(14) 0.0030(14)
C22 0.056(3) 0.023(2) 0.043(2) 0.0075(18) 0.007(2) -0.008(2)
C23 0.031(2) 0.040(3) 0.050(3) -0.003(2) 0.012(2) 0.0070(19)
C24 0.0132(14) 0.0182(15) 0.0110(14) -0.0011(12) -0.0022(11) -0.0007(12)
C25 0.0136(14) 0.0154(15) 0.0101(13) 0.0015(11) 0.0022(11) 0.0021(12)
C26 0.0115(14) 0.0191(16) 0.0135(14) 0.0004(12) -0.0016(11) 0.0027(12)
C27 0.0118(14) 0.0168(15) 0.0132(14) 0.0000(12) 0.0034(11) 0.0014(12)
C28 0.0131(14) 0.0202(16) 0.0083(13) -0.0011(12) 0.0026(11) -0.0004(12)
C29 0.0150(15) 0.0135(14) 0.0074(13) 0.0005(11) 0.0019(11) 0.0010(11)
C30 0.0125(14) 0.0107(14) 0.0081(13) 0.0003(10) 0.0024(11) -0.0003(11)
C31A 0.0175(10) 0.0359(17) 0.0236(11) -0.0004(13) 0.0078(9) 0.0030(11)
C32A 0.0175(10) 0.0359(17) 0.0236(11) -0.0004(13) 0.0078(9) 0.0030(11)
C33A 0.0175(10) 0.0359(17) 0.0236(11) -0.0004(13) 0.0078(9) 0.0030(11)
C34A 0.0175(10) 0.0359(17) 0.0236(11) -0.0004(13) 0.0078(9) 0.0030(11)
C31B 0.0175(10) 0.0359(17) 0.0236(11) -0.0004(13) 0.0078(9) 0.0030(11)
C32B 0.0175(10) 0.0359(17) 0.0236(11) -0.0004(13) 0.0078(9) 0.0030(11)
C33B 0.0175(10) 0.0359(17) 0.0236(11) -0.0004(13) 0.0078(9) 0.0030(11)
C34B 0.0175(10) 0.0359(17) 0.0236(11) -0.0004(13) 0.0078(9) 0.0030(11)
N41 0.0121(12) 0.0183(14) 0.0137(12) 0.0025(10) 0.0049(10) 0.0003(10)
C42 0.0121(14) 0.0242(17) 0.0116(14) 0.0012(12) 0.0032(11) 0.0008(12)
C43 0.0165(15) 0.0240(18) 0.0163(15) 0.0030(13) 0.0042(12) -0.0026(13)
C44 0.0222(18) 0.032(2) 0.0282(18) 0.0034(16) 0.0111(15) -0.0043(15)
C45 0.0208(18) 0.042(2) 0.033(2) -0.0023(18) 0.0168(16) 0.0001(17)
C46 0.0220(18) 0.030(2) 0.0310(19) -0.0045(16) 0.0141(15) 0.0018(15)
C47 0.0190(16) 0.0232(18) 0.0196(16) 0.0013(13) 0.0069(13) 0.0015(14)
C48 0.0198(17) 0.0232(18) 0.0219(17) 0.0009(13) 0.0050(13) -0.0023(13)
C49 0.046(3) 0.025(2) 0.032(2) 0.0065(17) 0.0060(18) -0.0017(18)
C50 0.031(2) 0.045(3) 0.040(2) -0.015(2) -0.0013(18) -0.0055(19)
C51 0.0191(16) 0.0227(18) 0.0310(19) -0.0055(15) 0.0088(14) -0.0016(14)
C52 0.047(3) 0.042(3) 0.050(3) 0.021(2) -0.002(2) -0.013(2)
C53 0.057(3) 0.042(3) 0.047(3) -0.016(2) 0.008(2) -0.019(2)
C54 0.0093(14) 0.0173(16) 0.0165(15) 0.0006(12) 0.0012(11) 0.0007(11)
C55 0.0140(14) 0.0127(15) 0.0113(14) 0.0000(11) 0.0010(11) 0.0020(11)
C56 0.0120(14) 0.0191(16) 0.0156(15) 0.0000(12) -0.0007(12) 0.0006(12)
C57 0.0161(15) 0.0173(16) 0.0103(14) 0.0017(11) -0.0011(11) 0.0005(12)
C58 0.0170(15) 0.0195(16) 0.0096(14) 0.0005(12) 0.0038(11) -0.0005(12)
C59 0.0135(14) 0.0158(15) 0.0086(13) 0.0011(11) 0.0043(11) 0.0002(11)
C60 0.0147(14) 0.0106(14) 0.0093(13) -0.0013(11) 0.0018(11) 0.0005(11)
C61 0.0190(16) 0.0296(19) 0.0115(14) -0.0007(13) -0.0007(12) -0.0019(14)
C62 0.037(2) 0.046(3) 0.0180(17) 0.0087(17) -0.0052(16) -0.0065(19)
C63 0.056(3) 0.041(3) 0.0230(19) -0.0147(18) -0.0121(19) 0.013(2)
C64 0.024(2) 0.074(3) 0.0197(18) 0.0030(19) -0.0066(15) 0.002(2)

loop_
_atom_type_symbol
_atom_type_description
_atom_type_scat_dispersion_real
_atom_type_scat_dispersion_imag
_atom_type_scat_source
C C 0.0033 0.0016 'International Tables Vol C Tables 4.2.6.8 and 6.1.1.4'
H H 0.0000 0.0000 'International Tables Vol C Tables 4.2.6.8 and 6.1.1.4'
N N 0.0061 0.0033 'International Tables Vol C Tables 4.2.6.8 and 6.1.1.4'
Pb Pb -3.3944 10.1111 'International Tables Vol C Tables 4.2.6.8 and 6.1.1.4'
I I -0.4742 1.8119 'International Tables Vol C Tables 4.2.6.8 and 6.1.1.4'

loop_
_geom_angle_atom_site_label_1
_geom_angle_atom_site_label_2
_geom_angle_atom_site_label_3
_geom_angle
_geom_angle_site_symmetry_1
_geom_angle_site_symmetry_3
_geom_angle_publ_flag
N1 Pb1 N11 79.22(8) . . ?
N1 Pb1 N41 80.74(9) . . ?
N11 Pb1 N41 155.46(8) . . ?
N1 Pb1 I1 88.24(7) . . ?
N11 Pb1 I1 95.05(6) . . ?
N41 Pb1 I1 98.35(6) . . ?
C60 N1 C30 106.5(2) . . ?
C60 N1 Pb1 125.59(19) . . ?
C30 N1 Pb1 126.79(19) . . ?
C24 N11 C12 121.7(3) . . ?
C24 N11 Pb1 130.2(2) . . ?
C12 N11 Pb1 108.05(18) . . ?
C13 C12 C17 122.1(3) . . ?
C13 C12 N11 117.3(3) . . ?
C17 C12 N11 120.2(3) . . ?
C14 C13 C12 118.0(3) . . ?
C14 C13 C18 121.2(3) . . ?
C12 C13 C18 120.7(3) . . ?
C15 C14 C13 120.8(3) . . ?
C15 C14 H14 119.6 . . ?
C13 C14 H14 119.6 . . ?
C16 C15 C14 120.2(3) . . ?
C16 C15 H15 119.9 . . ?
C14 C15 H15 119.9 . . ?
C15 C16 C17 121.7(3) . . ?
C15 C16 H16 119.2 . . ?
C17 C16 H16 119.2 . . ?
C16 C17 C12 117.1(3) . . ?
C16 C17 C21 119.8(3) . . ?
C12 C17 C21 123.1(3) . . ?
C20 C18 C13 114.3(3) . . ?
C20 C18 C19 110.2(4) . . ?
C13 C18 C19 109.8(3) . . ?
C20 C18 H18 107.4 . . ?
C13 C18 H18 107.4 . . ?
C19 C18 H18 107.4 . . ?
C18 C19 H19A 109.5 . . ?
C18 C19 H19B 109.5 . . ?
H19A C19 H19B 109.5 . . ?
C18 C19 H19C 109.5 . . ?
H19A C19 H19C 109.5 . . ?
H19B C19 H19C 109.5 . . ?
C18 C20 H20A 109.5 . . ?
C18 C20 H20B 109.5 . . ?
H20A C20 H20B 109.5 . . ?
C18 C20 H20C 109.5 . . ?
H20A C20 H20C 109.5 . . ?
H20B C20 H20C 109.5 . . ?
C17 C21 C22 113.2(3) . . ?
C17 C21 C23 110.0(3) . . ?
C22 C21 C23 109.9(3) . . ?
C17 C21 H21 107.8 . . ?
C22 C21 H21 107.8 . . ?
C23 C21 H21 107.8 . . ?
C21 C22 H22A 109.5 . . ?
C21 C22 H22B 109.5 . . ?
H22A C22 H22B 109.5 . . ?
C21 C22 H22C 109.5 . . ?
H22A C22 H22C 109.5 . . ?
H22B C22 H22C 109.5 . . ?
C21 C23 H23A 109.5 . . ?
C21 C23 H23B 109.5 . . ?
H23A C23 H23B 109.5 . . ?
C21 C23 H23C 109.5 . . ?
H23A C23 H23C 109.5 . . ?
H23B C23 H23C 109.5 . . ?
N11 C24 C25 124.3(3) . . ?
N11 C24 H24 117.9 . . ?
C25 C24 H24 117.9 . . ?
C26 C25 C30 118.4(3) . . ?
C26 C25 C24 115.4(3) . . ?
C30 C25 C24 126.2(3) . . ?
C27 C26 C25 123.9(3) . . ?
C27 C26 H26 118.0 . . ?
C25 C26 H26 118.0 . . ?
C26 C27 C28 117.1(3) . . ?
C26 C27 C31B 121.9(3) . . ?
C28 C27 C31B 120.9(3) . . ?
C26 C27 C31A 121.9(3) . . ?
C28 C27 C31A 120.9(3) . . ?
C29 C28 C27 121.0(3) . . ?
C29 C28 H28 119.5 . . ?
C27 C28 H28 119.5 . . ?
C28 C29 C30 121.6(3) . . ?
C28 C29 C59 131.9(3) . . ?
C30 C29 C59 106.6(3) . . ?
N1 C30 C25 131.9(3) . . ?
N1 C30 C29 110.2(3) . . ?
C25 C30 C29 118.0(3) . . ?
C33A C31A C27 114.1(4) . . ?
C33A C31A C34A 109.9(5) . . ?
C27 C31A C34A 107.6(4) . . ?
C33A C31A C32A 107.4(5) . . ?
C27 C31A C32A 110.3(4) . . ?
C34A C31A C32A 107.4(5) . . ?
C31A C32A H32A 109.5 . . ?
C31A C32A H32B 109.5 . . ?
H32A C32A H32B 109.5 . . ?
C31A C32A H32C 109.5 . . ?
H32A C32A H32C 109.5 . . ?
H32B C32A H32C 109.5 . . ?
C31A C33A H33A 109.5 . . ?
C31A C33A H33B 109.5 . . ?
H33A C33A H33B 109.5 . . ?
C31A C33A H33C 109.5 . . ?
H33A C33A H33C 109.5 . . ?
H33B C33A H33C 109.5 . . ?
C31A C34A H34A 109.5 . . ?
C31A C34A H34B 109.5 . . ?
H34A C34A H34B 109.5 . . ?
C31A C34A H34C 109.5 . . ?
H34A C34A H34C 109.5 . . ?
H34B C34A H34C 109.5 . . ?
C32B C31B C34B 110.7(5) . . ?
C32B C31B C27 113.1(4) . . ?
C34B C31B C27 109.4(4) . . ?
C32B C31B C33B 107.4(5) . . ?
C34B C31B C33B 108.3(5) . . ?
C27 C31B C33B 107.8(4) . . ?
C31B C32B H32D 109.5 . . ?
C31B C32B H32E 109.5 . . ?
H32D C32B H32E 109.5 . . ?
C31B C32B H32F 109.5 . . ?
H32D C32B H32F 109.5 . . ?
H32E C32B H32F 109.5 . . ?
C31B C33B H33D 109.5 . . ?
C31B C33B H33E 109.5 . . ?
H33D C33B H33E 109.5 . . ?
C31B C33B H33F 109.5 . . ?
H33D C33B H33F 109.5 . . ?
H33E C33B H33F 109.5 . . ?
C31B C34B H34D 109.5 . . ?
C31B C34B H34E 109.5 . . ?
H34D C34B H34E 109.5 . . ?
C31B C34B H34F 109.5 . . ?
H34D C34B H34F 109.5 . . ?
H34E C34B H34F 109.5 . . ?
C54 N41 C42 116.6(3) . . ?
C54 N41 Pb1 125.9(2) . . ?
C42 N41 Pb1 116.89(19) . . ?
C43 C42 C47 122.2(3) . . ?
C43 C42 N41 120.0(3) . . ?
C47 C42 N41 117.7(3) . . ?
C44 C43 C42 117.4(3) . . ?
C44 C43 C48 119.1(3) . . ?
C42 C43 C48 123.4(3) . . ?
C45 C44 C43 121.5(4) . . ?
C45 C44 H44 119.2 . . ?
C43 C44 H44 119.2 . . ?
C44 C45 C46 120.1(3) . . ?
C44 C45 H45 120.0 . . ?
C46 C45 H45 120.0 . . ?
C45 C46 C47 120.7(4) . . ?
C45 C46 H46 119.6 . . ?
C47 C46 H46 119.6 . . ?
C46 C47 C42 117.9(3) . . ?
C46 C47 C51 120.0(3) . . ?
C42 C47 C51 122.1(3) . . ?
C43 C48 C50 113.7(3) . . ?
C43 C48 C49 109.4(3) . . ?
C50 C48 C49 110.2(3) . . ?
C43 C48 H48 107.8 . . ?
C50 C48 H48 107.8 . . ?
C49 C48 H48 107.8 . . ?
C48 C49 H49A 109.5 . . ?
C48 C49 H49B 109.5 . . ?
H49A C49 H49B 109.5 . . ?
C48 C49 H49C 109.5 . . ?
H49A C49 H49C 109.5 . . ?
H49B C49 H49C 109.5 . . ?
C48 C50 H50A 109.5 . . ?
C48 C50 H50B 109.5 . . ?
H50A C50 H50B 109.5 . . ?
C48 C50 H50C 109.5 . . ?
H50A C50 H50C 109.5 . . ?
H50B C50 H50C 109.5 . . ?
C47 C51 C52 110.9(3) . . ?
C47 C51 C53 113.1(3) . . ?
C52 C51 C53 109.6(4) . . ?
C47 C51 H51 107.6 . . ?
C52 C51 H51 107.6 . . ?
C53 C51 H51 107.6 . . ?
C51 C52 H52A 109.5 . . ?
C51 C52 H52B 109.5 . . ?
H52A C52 H52B 109.5 . . ?
C51 C52 H52C 109.5 . . ?
H52A C52 H52C 109.5 . . ?
H52B C52 H52C 109.5 . . ?
C51 C53 H53A 109.5 . . ?
C51 C53 H53B 109.5 . . ?
H53A C53 H53B 109.5 . . ?
C51 C53 H53C 109.5 . . ?
H53A C53 H53C 109.5 . . ?
H53B C53 H53C 109.5 . . ?
N41 C54 C55 126.2(3) . . ?
N41 C54 H54 116.9 . . ?
C55 C54 H54 116.9 . . ?
C60 C55 C56 118.1(3) . . ?
C60 C55 C54 127.2(3) . . ?
C56 C55 C54 114.6(3) . . ?
C57 C56 C55 124.3(3) . . ?
C57 C56 H56 117.8 . . ?
C55 C56 H56 117.8 . . ?
C58 C57 C56 116.7(3) . . ?
C58 C57 C61 120.7(3) . . ?
C56 C57 C61 122.6(3) . . ?
C59 C58 C57 120.9(3) . . ?
C59 C58 H58 119.5 . . ?
C57 C58 H58 119.5 . . ?
C58 C59 C60 122.1(3) . . ?
C58 C59 C29 132.1(3) . . ?
C60 C59 C29 105.8(3) . . ?
N1 C60 C55 131.2(3) . . ?
N1 C60 C59 110.9(3) . . ?
C55 C60 C59 117.8(3) . . ?
C63 C61 C64 108.8(3) . . ?
C63 C61 C62 110.0(3) . . ?
C64 C61 C62 107.1(3) . . ?
C63 C61 C57 109.5(3) . . ?
C64 C61 C57 112.1(3) . . ?
C62 C61 C57 109.3(3) . . ?
C61 C62 H62A 109.5 . . ?
C61 C62 H62B 109.5 . . ?
H62A C62 H62B 109.5 . . ?
C61 C62 H62C 109.5 . . ?
H62A C62 H62C 109.5 . . ?
H62B C62 H62C 109.5 . . ?
C61 C63 H63A 109.5 . . ?
C61 C63 H63B 109.5 . . ?
H63A C63 H63B 109.5 . . ?
C61 C63 H63C 109.5 . . ?
H63A C63 H63C 109.5 . . ?
H63B C63 H63C 109.5 . . ?
C61 C64 H64A 109.5 . . ?
C61 C64 H64B 109.5 . . ?
H64A C64 H64B 109.5 . . ?
C61 C64 H64C 109.5 . . ?
H64A C64 H64C 109.5 . . ?
H64B C64 H64C 109.5 . . ?

loop_
_geom_bond_atom_site_label_1
_geom_bond_atom_site_label_2
_geom_bond_distance
_geom_bond_site_symmetry_2
_geom_bond_publ_flag
Pb1 N1 2.294(2) . ?
Pb1 N11 2.532(3) . ?
Pb1 N41 2.546(3) . ?
Pb1 I1 2.9440(4) . ?
N1 C60 1.389(4) . ?
N1 C30 1.393(4) . ?
N11 C24 1.277(4) . ?
N11 C12 1.440(4) . ?
C12 C13 1.407(5) . ?
C12 C17 1.409(5) . ?
C13 C14 1.400(4) . ?
C13 C18 1.519(5) . ?
C14 C15 1.386(6) . ?
C14 H14 0.9500 . ?
C15 C16 1.381(6) . ?
C15 H15 0.9500 . ?
C16 C17 1.402(4) . ?
C16 H16 0.9500 . ?
C17 C21 1.512(5) . ?
C18 C20 1.518(6) . ?
C18 C19 1.530(6) . ?
C18 H18 1.0000 . ?
C19 H19A 0.9800 . ?
C19 H19B 0.9800 . ?
C19 H19C 0.9800 . ?
C20 H20A 0.9800 . ?
C20 H20B 0.9800 . ?
C20 H20C 0.9800 . ?
C21 C22 1.531(5) . ?
C21 C23 1.532(6) . ?
C21 H21 1.0000 . ?
C22 H22A 0.9800 . ?
C22 H22B 0.9800 . ?
C22 H22C 0.9800 . ?
C23 H23A 0.9800 . ?
C23 H23B 0.9800 . ?
C23 H23C 0.9800 . ?
C24 C25 1.454(4) . ?
C24 H24 0.9500 . ?
C25 C26 1.409(4) . ?
C25 C30 1.412(4) . ?
C26 C27 1.395(4) . ?
C26 H26 0.9500 . ?
C27 C28 1.397(4) . ?
C27 C31B 1.542(4) . ?
C27 C31A 1.542(4) . ?
C28 C29 1.393(4) . ?
C28 H28 0.9500 . ?
C29 C30 1.428(4) . ?
C29 C59 1.434(4) . ?
C31A C33A 1.482(9) . ?
C31A C34A 1.562(9) . ?
C31A C32A 1.568(11) . ?
C32A H32A 0.9800 . ?
C32A H32B 0.9800 . ?
C32A H32C 0.9800 . ?
C33A H33A 0.9800 . ?
C33A H33B 0.9800 . ?
C33A H33C 0.9800 . ?
C34A H34A 0.9800 . ?
C34A H34B 0.9800 . ?
C34A H34C 0.9800 . ?
C31B C32B 1.499(11) . ?
C31B C34B 1.528(9) . ?
C31B C33B 1.606(9) . ?
C32B H32D 0.9800 . ?
C32B H32E 0.9800 . ?
C32B H32F 0.9800 . ?
C33B H33D 0.9800 . ?
C33B H33E 0.9800 . ?
C33B H33F 0.9800 . ?
C34B H34D 0.9800 . ?
C34B H34E 0.9800 . ?
C34B H34F 0.9800 . ?
N41 C54 1.277(4) . ?
N41 C42 1.446(4) . ?
C42 C43 1.400(5) . ?
C42 C47 1.409(5) . ?
C43 C44 1.400(5) . ?
C43 C48 1.519(5) . ?
C44 C45 1.379(6) . ?
C44 H44 0.9500 . ?
C45 C46 1.394(6) . ?
C45 H45 0.9500 . ?
C46 C47 1.395(5) . ?
C46 H46 0.9500 . ?
C47 C51 1.511(5) . ?
C48 C50 1.524(5) . ?
C48 C49 1.537(5) . ?
C48 H48 1.0000 . ?
C49 H49A 0.9800 . ?
C49 H49B 0.9800 . ?
C49 H49C 0.9800 . ?
C50 H50A 0.9800 . ?
C50 H50B 0.9800 . ?
C50 H50C 0.9800 . ?
C51 C52 1.518(6) . ?
C51 C53 1.533(6) . ?
C51 H51 1.0000 . ?
C52 H52A 0.9800 . ?
C52 H52B 0.9800 . ?
C52 H52C 0.9800 . ?
C53 H53A 0.9800 . ?
C53 H53B 0.9800 . ?
C53 H53C 0.9800 . ?
C54 C55 1.453(4) . ?
C54 H54 0.9500 . ?
C55 C60 1.410(4) . ?
C55 C56 1.412(4) . ?
C56 C57 1.398(4) . ?
C56 H56 0.9500 . ?
C57 C58 1.396(4) . ?
C57 C61 1.537(4) . ?
C58 C59 1.393(4) . ?
C58 H58 0.9500 . ?
C59 C60 1.425(4) . ?
C61 C63 1.524(5) . ?
C61 C64 1.530(5) . ?
C61 C62 1.537(5) . ?
C62 H62A 0.9800 . ?
C62 H62B 0.9800 . ?
C62 H62C 0.9800 . ?
C63 H63A 0.9800 . ?
C63 H63B 0.9800 . ?
C63 H63C 0.9800 . ?
C64 H64A 0.9800 . ?
C64 H64B 0.9800 . ?
C64 H64C 0.9800 . ?

loop_
_geom_torsion_atom_site_label_1
_geom_torsion_atom_site_label_2
_geom_torsion_atom_site_label_3
_geom_torsion_atom_site_label_4
_geom_torsion
_geom_torsion_site_symmetry_1
_geom_torsion_site_symmetry_2
_geom_torsion_site_symmetry_3
_geom_torsion_site_symmetry_4
_geom_torsion_publ_flag
C24 N11 C12 C13 -106.2(4) . . . . ?
Pb1 N11 C12 C13 74.4(3) . . . . ?
C24 N11 C12 C17 80.5(4) . . . . ?
Pb1 N11 C12 C17 -98.9(3) . . . . ?
C17 C12 C13 C14 1.0(5) . . . . ?
N11 C12 C13 C14 -172.2(3) . . . . ?
C17 C12 C13 C18 -175.1(3) . . . . ?
N11 C12 C13 C18 11.7(5) . . . . ?
C12 C13 C14 C15 -0.4(6) . . . . ?
C18 C13 C14 C15 175.7(4) . . . . ?
C13 C14 C15 C16 -1.0(6) . . . . ?
C14 C15 C16 C17 1.9(6) . . . . ?
C15 C16 C17 C12 -1.4(5) . . . . ?
C15 C16 C17 C21 179.7(4) . . . . ?
C13 C12 C17 C16 -0.1(5) . . . . ?
N11 C12 C17 C16 172.9(3) . . . . ?
C13 C12 C17 C21 178.8(3) . . . . ?
N11 C12 C17 C21 -8.2(5) . . . . ?
C14 C13 C18 C20 35.8(6) . . . . ?
C12 C13 C18 C20 -148.2(4) . . . . ?
C14 C13 C18 C19 -88.6(4) . . . . ?
C12 C13 C18 C19 87.4(4) . . . . ?
C16 C17 C21 C22 -48.6(5) . . . . ?
C12 C17 C21 C22 132.5(4) . . . . ?
C16 C17 C21 C23 74.8(4) . . . . ?
C12 C17 C21 C23 -104.1(4) . . . . ?
C12 N11 C24 C25 177.7(3) . . . . ?
Pb1 N11 C24 C25 -3.1(5) . . . . ?
N11 C24 C25 C26 176.5(3) . . . . ?
N11 C24 C25 C30 -5.1(5) . . . . ?
C30 C25 C26 C27 -1.1(5) . . . . ?
C24 C25 C26 C27 177.3(3) . . . . ?
C25 C26 C27 C28 1.3(5) . . . . ?
C25 C26 C27 C31B 179.5(3) . . . . ?
C25 C26 C27 C31A 179.5(3) . . . . ?
C26 C27 C28 C29 -0.2(5) . . . . ?
C31B C27 C28 C29 -178.4(3) . . . . ?
C31A C27 C28 C29 -178.4(3) . . . . ?
C27 C28 C29 C30 -1.0(5) . . . . ?
C27 C28 C29 C59 179.7(3) . . . . ?
C60 N1 C30 C25 179.6(3) . . . . ?
Pb1 N1 C30 C25 11.1(5) . . . . ?
C60 N1 C30 C29 -0.9(3) . . . . ?
Pb1 N1 C30 C29 -169.4(2) . . . . ?
C26 C25 C30 N1 179.3(3) . . . . ?
C24 C25 C30 N1 1.0(6) . . . . ?
C26 C25 C30 C29 -0.1(4) . . . . ?
C24 C25 C30 C29 -178.4(3) . . . . ?
C28 C29 C30 N1 -178.4(3) . . . . ?
C59 C29 C30 N1 1.0(3) . . . . ?
C28 C29 C30 C25 1.1(5) . . . . ?
C59 C29 C30 C25 -179.4(3) . . . . ?
C26 C27 C31A C33A 156.9(5) . . . . ?
C28 C27 C31A C33A -24.9(6) . . . . ?
C26 C27 C31A C34A -80.9(5) . . . . ?
C28 C27 C31A C34A 97.3(5) . . . . ?
C26 C27 C31A C32A 35.9(5) . . . . ?
C28 C27 C31A C32A -145.9(4) . . . . ?
C26 C27 C31B C32B 19.1(6) . . . . ?
C28 C27 C31B C32B -162.7(5) . . . . ?
C26 C27 C31B C34B -104.7(5) . . . . ?
C28 C27 C31B C34B 73.4(5) . . . . ?
C26 C27 C31B C33B 137.7(4) . . . . ?
C28 C27 C31B C33B -44.1(5) . . . . ?
C54 N41 C42 C43 -78.3(4) . . . . ?
Pb1 N41 C42 C43 92.9(3) . . . . ?
C54 N41 C42 C47 103.1(4) . . . . ?
Pb1 N41 C42 C47 -85.7(3) . . . . ?
C47 C42 C43 C44 -4.3(5) . . . . ?
N41 C42 C43 C44 177.2(3) . . . . ?
C47 C42 C43 C48 171.4(3) . . . . ?
N41 C42 C43 C48 -7.1(5) . . . . ?
C42 C43 C44 C45 1.6(5) . . . . ?
C48 C43 C44 C45 -174.3(4) . . . . ?
C43 C44 C45 C46 1.2(6) . . . . ?
C44 C45 C46 C47 -1.5(6) . . . . ?
C45 C46 C47 C42 -1.1(6) . . . . ?
C45 C46 C47 C51 -178.3(4) . . . . ?
C43 C42 C47 C46 4.1(5) . . . . ?
N41 C42 C47 C46 -177.4(3) . . . . ?
C43 C42 C47 C51 -178.8(3) . . . . ?
N41 C42 C47 C51 -0.3(5) . . . . ?
C44 C43 C48 C50 -57.5(5) . . . . ?
C42 C43 C48 C50 126.9(4) . . . . ?
C44 C43 C48 C49 66.2(4) . . . . ?
C42 C43 C48 C49 -109.5(4) . . . . ?
C46 C47 C51 C52 81.6(5) . . . . ?
C42 C47 C51 C52 -95.6(4) . . . . ?
C46 C47 C51 C53 -42.1(5) . . . . ?
C42 C47 C51 C53 140.8(4) . . . . ?
C42 N41 C54 C55 -177.3(3) . . . . ?
Pb1 N41 C54 C55 12.4(5) . . . . ?
N41 C54 C55 C60 2.1(5) . . . . ?
N41 C54 C55 C56 179.2(3) . . . . ?
C60 C55 C56 C57 0.5(5) . . . . ?
C54 C55 C56 C57 -176.9(3) . . . . ?
C55 C56 C57 C58 -0.2(5) . . . . ?
C55 C56 C57 C61 179.3(3) . . . . ?
C56 C57 C58 C59 0.2(5) . . . . ?
C61 C57 C58 C59 -179.4(3) . . . . ?
C57 C58 C59 C60 -0.5(5) . . . . ?
C57 C58 C59 C29 -179.5(3) . . . . ?
C28 C29 C59 C58 -2.2(6) . . . . ?
C30 C29 C59 C58 178.4(3) . . . . ?
C28 C29 C59 C60 178.7(3) . . . . ?
C30 C29 C59 C60 -0.7(3) . . . . ?
C30 N1 C60 C55 -179.3(3) . . . . ?
Pb1 N1 C60 C55 -10.7(5) . . . . ?
C30 N1 C60 C59 0.5(3) . . . . ?
Pb1 N1 C60 C59 169.1(2) . . . . ?
C56 C55 C60 N1 179.1(3) . . . . ?
C54 C55 C60 N1 -3.9(6) . . . . ?
C56 C55 C60 C59 -0.7(4) . . . . ?
C54 C55 C60 C59 176.3(3) . . . . ?
C58 C59 C60 N1 -179.1(3) . . . . ?
C29 C59 C60 N1 0.1(3) . . . . ?
C58 C59 C60 C55 0.8(5) . . . . ?
C29 C59 C60 C55 180.0(3) . . . . ?
C58 C57 C61 C63 -64.8(4) . . . . ?
C56 C57 C61 C63 115.6(4) . . . . ?
C58 C57 C61 C64 174.3(4) . . . . ?
C56 C57 C61 C64 -5.3(5) . . . . ?
C58 C57 C61 C62 55.7(4) . . . . ?
C56 C57 C61 C62 -123.8(4) . . . . ?
